data_7035905
loop_
_publ_author_name
'Yuan, Jian'
'Bourgeois, Cheryl J.'
'Rheingold, Arnold L.'
'Hughes, Russell P.'

_publ_section_title
;
 Synthesis, structure, and reactivity of iridium perfluorocarbene
 complexes: regio- and stereo-specific addition of HCl across a metal
 carbon double bond.
;
_journal_issue 45
_journal_name_full 'Dalton transactions (Cambridge, England : 2003)'
_journal_page_first 19528
_journal_page_last 19542
_journal_paper_doi 10.1039/c5dt02275d
_journal_volume 44
_journal_year 2015
_chemical_formula_sum 'C14 H16 Cl F6 Ir O'
_chemical_formula_weight 541.92
_chemical_name_systematic
; 
 ? 
;
_space_group_IT_number 14
_symmetry_cell_setting monoclinic
_symmetry_space_group_name_Hall '-P 2ybc'
_symmetry_space_group_name_H-M 'P 1 21/c 1'
_atom_sites_solution_hydrogens geom
_atom_sites_solution_primary direct
_atom_sites_solution_secondary difmap
_audit_creation_method SHELXL-97
_audit_update_record
;
2015-06-13 deposited with the CCDC.
2015-07-20 downloaded from the CCDC.
;
_cell_angle_alpha 90.00
_cell_angle_beta 98.0900(10)
_cell_angle_gamma 90.00
_cell_formula_units_Z 4
_cell_length_a 9.3707(9)
_cell_length_b 8.5612(8)
_cell_length_c 20.956(2)
_cell_measurement_reflns_used 9398
_cell_measurement_temperature 100(2)
_cell_measurement_theta_max 28.01
_cell_measurement_theta_min 2.57
_cell_volume 1664.5(3)
_computing_cell_refinement 'Bruker SMART'
_computing_data_collection 'Bruker SMART'
_computing_data_reduction 'Bruker SAINT'
_computing_molecular_graphics 'Bruker SHELXTL'
_computing_publication_material 'Bruker SHELXTL'
_computing_structure_refinement 'SHELXL-97 (Sheldrick, 1997)'
_computing_structure_solution 'SHELXS-97 (Sheldrick, 1990)'
_diffrn_ambient_temperature 100(2)
_diffrn_measured_fraction_theta_full 0.998
_diffrn_measured_fraction_theta_max 0.998
_diffrn_measurement_device_type 'CCD area detector'
_diffrn_measurement_method 'phi and omega scans'
_diffrn_radiation_monochromator graphite
_diffrn_radiation_source 'fine-focus sealed tube'
_diffrn_radiation_type MoK\a
_diffrn_radiation_wavelength 0.71073
_diffrn_reflns_av_R_equivalents 0.0454
_diffrn_reflns_av_sigmaI/netI 0.0439
_diffrn_reflns_limit_h_max 11
_diffrn_reflns_limit_h_min -11
_diffrn_reflns_limit_k_max 10
_diffrn_reflns_limit_k_min -10
_diffrn_reflns_limit_l_max 25
_diffrn_reflns_limit_l_min -25
_diffrn_reflns_number 12291
_diffrn_reflns_theta_full 25.00
_diffrn_reflns_theta_max 26.00
_diffrn_reflns_theta_min 2.20
_exptl_absorpt_coefficient_mu 8.241
_exptl_absorpt_correction_T_max 0.6834
_exptl_absorpt_correction_T_min 0.1606
_exptl_absorpt_correction_type multi-scan
_exptl_absorpt_process_details sadabs
_exptl_crystal_colour colorless
_exptl_crystal_density_diffrn 2.163
_exptl_crystal_density_method 'not measured'
_exptl_crystal_description plate
_exptl_crystal_F_000 1024
_exptl_crystal_size_max 0.35
_exptl_crystal_size_mid 0.35
_exptl_crystal_size_min 0.05
_refine_diff_density_max 2.295
_refine_diff_density_min -1.080
_refine_diff_density_rms 0.166
_refine_ls_extinction_method none
_refine_ls_goodness_of_fit_ref 1.116
_refine_ls_hydrogen_treatment mixed
_refine_ls_matrix_type full
_refine_ls_number_parameters 208
_refine_ls_number_reflns 3274
_refine_ls_number_restraints 0
_refine_ls_restrained_S_all 1.116
_refine_ls_R_factor_all 0.0347
_refine_ls_R_factor_gt 0.0311
_refine_ls_shift/su_max 0.012
_refine_ls_shift/su_mean 0.001
_refine_ls_structure_factor_coef Fsqd
_refine_ls_weighting_details 'calc w=1/[\s^2^(Fo^2^)+(0.0400P)^2^+4.0000P] where P=(Fo^2^+2Fc^2^)/3'
_refine_ls_weighting_scheme calc
_refine_ls_wR_factor_gt 0.0815
_refine_ls_wR_factor_ref 0.0838
_reflns_number_gt 3011
_reflns_number_total 3274
_reflns_threshold_expression >2sigma(I)
_cod_data_source_file c5dt02275d2.cif
_cod_data_source_block rph377
_cod_depositor_comments
;
The following automatic conversions were performed:

'_symmetry_cell_setting' value 'Monoclinic' changed to 'monoclinic'
according to
/usr/data/users/saulius/crontab/automatic-downloads/rss-feeds/RSC/lib/dictionaries/cif_core.dic
dictionary named 'cif_core.dic' version 2.4.2 from 2011-04-26.

Automatic conversion script
Id: cif_fix_values 3271 2015-04-21 07:52:19Z andrius 

 Adding full bibliography for 7035903--7035909.cif.
;
_cod_original_sg_symbol_H-M P2(1)/c
_cod_database_code 7035905

loop_
_symmetry_equiv_pos_as_xyz
'x, y, z'
'-x, y+1/2, -z+1/2'
'-x, -y, -z'
'x, -y-1/2, z-1/2'

loop_
_atom_site_label
_atom_site_type_symbol
_atom_site_fract_x
_atom_site_fract_y
_atom_site_fract_z
_atom_site_U_iso_or_equiv
_atom_site_adp_type
_atom_site_occupancy
_atom_site_symmetry_multiplicity
_atom_site_calc_flag
_atom_site_refinement_flags
Ir1 Ir 0.28687(2) 0.40577(2) 0.344457(9) 0.01942(10) Uani 1 1 d .
Cl1 Cl 0.30573(15) 0.18615(15) 0.27535(7) 0.0276(3) Uani 1 1 d .
F1 F 0.1078(4) 0.1711(4) 0.39522(17) 0.0401(9) Uani 1 1 d .
F2 F 0.1667(5) 0.3866(5) 0.4910(2) 0.0500(11) Uani 1 1 d .
F3 F 0.3964(4) 0.3352(5) 0.49895(18) 0.0463(10) Uani 1 1 d .
O1 O 0.6017(5) 0.4027(5) 0.3964(3) 0.0421(12) Uani 1 1 d .
C11 C 0.2486(6) 0.2322(7) 0.4104(3) 0.0298(13) Uani 1 1 d .
H11A H 0.3177 0.1450 0.4062 0.036 Uiso 1 1 calc R
F4 F 0.3469(6) 0.0354(5) 0.5254(2) 0.0638(13) Uani 1 1 d .
F5 F 0.1215(6) 0.0755(6) 0.5180(2) 0.0727(16) Uani 1 1 d .
C5 C 0.1002(6) 0.4990(6) 0.2760(3) 0.0226(11) Uani 1 1 d .
C10 C 0.0071(7) 0.4055(6) 0.2260(3) 0.0313(14) Uani 1 1 d .
H10A H -0.0687 0.4726 0.2036 0.047 Uiso 1 1 calc R
H10B H -0.0370 0.3190 0.2468 0.047 Uiso 1 1 calc R
H10C H 0.0660 0.3638 0.1948 0.047 Uiso 1 1 calc R
C4 C 0.2319(6) 0.5771(6) 0.2650(3) 0.0230(11) Uani 1 1 d .
C3 C 0.2841(5) 0.6600(7) 0.3226(3) 0.0245(11) Uani 1 1 d .
C14 C 0.4842(7) 0.4001(6) 0.3780(3) 0.0321(14) Uani 1 1 d .
C2 C 0.1893(6) 0.6271(6) 0.3696(3) 0.0243(11) Uani 1 1 d .
C1 C 0.0732(6) 0.5310(7) 0.3386(3) 0.0262(12) Uani 1 1 d .
C9 C 0.2920(7) 0.5766(7) 0.2024(3) 0.0334(14) Uani 1 1 d .
H9A H 0.2524 0.6652 0.1760 0.050 Uiso 1 1 calc R
H9B H 0.2656 0.4789 0.1794 0.050 Uiso 1 1 calc R
H9C H 0.3972 0.5855 0.2109 0.050 Uiso 1 1 calc R
C12 C 0.2629(7) 0.2754(8) 0.4797(3) 0.0362(14) Uani 1 1 d .
C13 C 0.2483(7) 0.1436(9) 0.5283(3) 0.0380(15) Uani 1 1 d .
C8 C 0.4082(6) 0.7682(7) 0.3320(3) 0.0368(15) Uani 1 1 d .
H8A H 0.3756 0.8740 0.3195 0.055 Uiso 1 1 calc R
H8B H 0.4804 0.7345 0.3054 0.055 Uiso 1 1 calc R
H8C H 0.4509 0.7678 0.3775 0.055 Uiso 1 1 calc R
C7 C 0.1942(8) 0.7107(8) 0.4328(3) 0.0396(15) Uani 1 1 d .
H7A H 0.1380 0.8074 0.4264 0.059 Uiso 1 1 calc R
H7B H 0.2944 0.7359 0.4497 0.059 Uiso 1 1 calc R
H7C H 0.1534 0.6436 0.4635 0.059 Uiso 1 1 calc R
C6 C -0.0597(6) 0.4857(8) 0.3663(3) 0.0375(15) Uani 1 1 d .
H6A H -0.1340 0.5658 0.3556 0.056 Uiso 1 1 calc R
H6B H -0.0368 0.4766 0.4132 0.056 Uiso 1 1 calc R
H6C H -0.0952 0.3852 0.3481 0.056 Uiso 1 1 calc R
F6 F 0.2648(4) 0.1996(5) 0.58787(17) 0.0452(9) Uani 1 1 d .

loop_
_atom_site_aniso_label
_atom_site_aniso_U_11
_atom_site_aniso_U_22
_atom_site_aniso_U_33
_atom_site_aniso_U_23
_atom_site_aniso_U_13
_atom_site_aniso_U_12
Ir1 0.01612(14) 0.01895(14) 0.02330(15) -0.00109(7) 0.00315(9) 0.00029(7)
Cl1 0.0292(7) 0.0215(6) 0.0325(7) -0.0033(5) 0.0052(6) 0.0028(5)
F1 0.040(2) 0.041(2) 0.038(2) 0.0051(16) 0.0043(16) -0.0118(17)
F2 0.068(3) 0.050(2) 0.034(2) -0.0010(17) 0.014(2) 0.024(2)
F3 0.043(2) 0.061(3) 0.033(2) -0.0037(18) 0.0014(17) -0.024(2)
O1 0.023(3) 0.050(3) 0.052(3) -0.007(2) 0.004(2) -0.0018(19)
C11 0.026(3) 0.033(3) 0.030(3) -0.003(3) 0.001(2) 0.000(2)
F4 0.091(4) 0.048(2) 0.056(3) 0.015(2) 0.020(3) 0.023(3)
F5 0.061(3) 0.103(4) 0.052(3) 0.016(3) 0.000(2) -0.053(3)
C5 0.018(2) 0.020(3) 0.029(3) -0.002(2) -0.001(2) 0.002(2)
C10 0.026(3) 0.031(3) 0.035(3) -0.002(2) -0.003(3) -0.001(2)
C4 0.023(3) 0.018(2) 0.027(3) 0.006(2) 0.003(2) 0.003(2)
C3 0.015(2) 0.022(3) 0.036(3) 0.001(2) 0.002(2) 0.004(2)
C14 0.033(4) 0.022(3) 0.039(4) -0.006(2) -0.004(3) 0.002(2)
C2 0.024(3) 0.019(2) 0.030(3) -0.004(2) 0.003(2) 0.002(2)
C1 0.021(3) 0.028(3) 0.030(3) 0.001(2) 0.005(2) 0.005(2)
C9 0.034(3) 0.035(3) 0.033(3) 0.005(3) 0.013(3) 0.005(3)
C12 0.031(3) 0.038(3) 0.040(4) 0.001(3) 0.007(3) -0.001(3)
C13 0.037(4) 0.048(4) 0.028(3) 0.000(3) 0.000(3) -0.010(3)
C8 0.025(3) 0.027(3) 0.056(4) -0.002(3) -0.003(3) -0.005(2)
C7 0.049(4) 0.034(3) 0.035(4) -0.008(3) 0.001(3) 0.007(3)
C6 0.023(3) 0.043(4) 0.049(4) 0.007(3) 0.012(3) 0.009(3)
F6 0.055(2) 0.051(2) 0.029(2) 0.0015(17) 0.0046(17) -0.0023(19)

loop_
_atom_type_symbol
_atom_type_description
_atom_type_scat_dispersion_real
_atom_type_scat_dispersion_imag
_atom_type_scat_source
C C 0.0033 0.0016 'International Tables Vol C Tables 4.2.6.8 and 6.1.1.4'
H H 0.0000 0.0000 'International Tables Vol C Tables 4.2.6.8 and 6.1.1.4'
O O 0.0106 0.0060 'International Tables Vol C Tables 4.2.6.8 and 6.1.1.4'
F F 0.0171 0.0103 'International Tables Vol C Tables 4.2.6.8 and 6.1.1.4'
Cl Cl 0.1484 0.1585 'International Tables Vol C Tables 4.2.6.8 and 6.1.1.4'
Ir Ir -1.4442 7.9887 'International Tables Vol C Tables 4.2.6.8 and 6.1.1.4'

loop_
_geom_angle_atom_site_label_1
_geom_angle_atom_site_label_2
_geom_angle_atom_site_label_3
_geom_angle
C14 Ir1 C11 89.2(3)
C14 Ir1 C2 110.6(2)
C11 Ir1 C2 109.7(2)
C14 Ir1 C3 94.8(2)
C11 Ir1 C3 146.3(2)
C2 Ir1 C3 38.1(2)
C14 Ir1 C4 114.1(2)
C11 Ir1 C4 156.7(2)
C2 Ir1 C4 63.3(2)
C3 Ir1 C4 37.4(2)
C14 Ir1 C5 151.9(2)
C11 Ir1 C5 118.9(2)
C2 Ir1 C5 62.3(2)
C3 Ir1 C5 62.32(19)
C4 Ir1 C5 37.8(2)
C14 Ir1 C1 148.0(2)
C11 Ir1 C1 98.1(2)
C2 Ir1 C1 37.7(2)
C3 Ir1 C1 62.6(2)
C4 Ir1 C1 62.4(2)
C5 Ir1 C1 36.2(2)
C14 Ir1 Cl1 93.07(18)
C11 Ir1 Cl1 82.87(17)
C2 Ir1 Cl1 152.82(15)
C3 Ir1 Cl1 130.07(16)
C4 Ir1 Cl1 95.40(15)
C5 Ir1 Cl1 90.55(14)
C1 Ir1 Cl1 118.68(15)
F1 C11 C12 105.3(5)
F1 C11 Ir1 110.8(4)
C12 C11 Ir1 117.9(4)
C1 C5 C4 109.2(5)
C1 C5 C10 126.6(5)
C4 C5 C10 124.2(5)
C1 C5 Ir1 72.4(3)
C4 C5 Ir1 70.2(3)
C10 C5 Ir1 125.6(4)
C3 C4 C5 107.1(5)
C3 C4 C9 128.0(5)
C5 C4 C9 124.7(5)
C3 C4 Ir1 71.3(3)
C5 C4 Ir1 72.0(3)
C9 C4 Ir1 125.3(4)
C4 C3 C2 108.0(5)
C4 C3 C8 126.5(6)
C2 C3 C8 125.4(6)
C4 C3 Ir1 71.3(3)
C2 C3 Ir1 70.0(3)
C8 C3 Ir1 126.9(4)
O1 C14 Ir1 176.9(6)
C1 C2 C3 107.6(5)
C1 C2 C7 126.6(5)
C3 C2 C7 124.3(5)
C1 C2 Ir1 73.4(3)
C3 C2 Ir1 71.9(3)
C7 C2 Ir1 131.3(4)
C5 C1 C2 108.0(5)
C5 C1 C6 125.7(5)
C2 C1 C6 126.1(5)
C5 C1 Ir1 71.4(3)
C2 C1 Ir1 68.9(3)
C6 C1 Ir1 129.4(4)
F2 C12 F3 106.9(5)
F2 C12 C11 112.0(5)
F3 C12 C11 109.7(5)
F2 C12 C13 105.9(5)
F3 C12 C13 104.1(5)
C11 C12 C13 117.5(6)
F5 C13 F4 107.7(7)
F5 C13 F6 107.4(6)
F4 C13 F6 108.0(5)
F5 C13 C12 112.3(6)
F4 C13 C12 110.8(5)
F6 C13 C12 110.5(6)

loop_
_geom_bond_atom_site_label_1
_geom_bond_atom_site_label_2
_geom_bond_distance
Ir1 C14 1.884(7)
Ir1 C11 2.093(6)
Ir1 C2 2.199(5)
Ir1 C3 2.224(6)
Ir1 C4 2.224(5)
Ir1 C5 2.247(5)
Ir1 C1 2.259(5)
Ir1 Cl1 2.3949(13)
F1 C11 1.413(6)
F2 C12 1.355(7)
F3 C12 1.359(7)
O1 C14 1.115(8)
C11 C12 1.486(8)
F4 C13 1.316(9)
F5 C13 1.314(8)
C5 C1 1.398(8)
C5 C4 1.450(8)
C5 C10 1.497(8)
C4 C3 1.426(8)
C4 C9 1.498(8)
C3 C2 1.444(8)
C3 C8 1.478(8)
C2 C1 1.443(8)
C2 C7 1.500(8)
C1 C6 1.497(8)
C12 C13 1.540(9)
C13 F6 1.325(7)
